data_4064264
loop_
_publ_author_name
'Orchard, Katherine L.'
'Harris, Jonathan E.'
'White, Andrew J. P.'
'Shaffer, Milo S. P.'
'Williams, Charlotte K.'

_publ_section_title
;
 Solvent Dependence of the Structure of Ethylzinc Acetate and Its
 Application in CO2/Epoxide Copolymerization
;
_journal_issue 8
_journal_name_full Organometallics
_journal_page_first 2223
_journal_paper_doi 10.1021/om200004a
_journal_volume 30
_journal_year 2011
_chemical_formula_moiety 'C9 H13 N O2 Zn'
_chemical_formula_sum 'C9 H13 N O2 Zn'
_chemical_formula_weight 232.57
_chemical_name_systematic
; 
 ? 
;
_space_group_IT_number 14
_symmetry_cell_setting monoclinic
_symmetry_space_group_name_Hall '-P 2ybc'
_symmetry_space_group_name_H-M 'P 1 21/c 1'
_atom_sites_solution_hydrogens geom
_atom_sites_solution_primary direct
_atom_sites_solution_secondary difmap
_audit_creation_method SHELXL-97
_cell_angle_alpha 90.00
_cell_angle_beta 109.296(4)
_cell_angle_gamma 90.00
_cell_formula_units_Z 4
_cell_length_a 7.6301(3)
_cell_length_b 16.0551(6)
_cell_length_c 9.2431(3)
_cell_measurement_reflns_used 4203
_cell_measurement_temperature 273(2)
_cell_measurement_theta_max 72.3068
_cell_measurement_theta_min 2.7499
_cell_volume 1068.69(7)
_computing_cell_refinement 'CrysAlis RED, Oxford Diffraction Ltd'
_computing_data_collection 'CrysAlis CCD, Oxford Diffraction Ltd'
_computing_data_reduction 'CrysAlis RED, Oxford Diffraction Ltd'
_computing_molecular_graphics 'Bruker SHELXTL'
_computing_publication_material 'Bruker SHELXTL'
_computing_structure_refinement 'SHELXL-97 (Sheldrick, 1997)'
_computing_structure_solution 'SHELXS-97 (Sheldrick, 1990)'
_diffrn_ambient_temperature 273(2)
_diffrn_detector_area_resol_mean 8.2556
_diffrn_measured_fraction_theta_full 0.986
_diffrn_measured_fraction_theta_max 0.982
_diffrn_measurement_device_type 'OD Xcalibur PX Ultra'
_diffrn_measurement_method 'omega scans'
_diffrn_radiation_monochromator graphite
_diffrn_radiation_source 'Enhance Ultra (Cu) X-ray Source'
_diffrn_radiation_type CuK\a
_diffrn_radiation_wavelength 1.54184
_diffrn_reflns_av_R_equivalents 0.0287
_diffrn_reflns_av_sigmaI/netI 0.0178
_diffrn_reflns_limit_h_max 8
_diffrn_reflns_limit_h_min -9
_diffrn_reflns_limit_k_max 19
_diffrn_reflns_limit_k_min -19
_diffrn_reflns_limit_l_max 11
_diffrn_reflns_limit_l_min -10
_diffrn_reflns_number 7374
_diffrn_reflns_theta_full 72.00
_diffrn_reflns_theta_max 72.46
_diffrn_reflns_theta_min 5.77
_diffrn_standards_number 0
_exptl_absorpt_coefficient_mu 2.953
_exptl_absorpt_correction_T_max 0.746
_exptl_absorpt_correction_T_min 0.559
_exptl_absorpt_correction_type analytical
_exptl_absorpt_process_details
; 
CrysAlisPro, Oxford Diffraction Ltd., 
Version 1.171.33.66 (release 28-04-2010 CrysAlis171 .NET) 
(compiled Apr 28 2010,14:27:37) 
Analytical numeric absorption correction using a multifaceted crystal 
model based on expressions derived by R.C. Clark & J.S. Reid. 
(Clark, R. C. & Reid, J. S. (1995). Acta Cryst. A51, 887-897) 
;
_exptl_crystal_colour Colourless
_exptl_crystal_density_diffrn 1.445
_exptl_crystal_density_method 'not measured'
_exptl_crystal_description blocks
_exptl_crystal_F_000 480
_exptl_crystal_size_max 0.35
_exptl_crystal_size_mid 0.22
_exptl_crystal_size_min 0.14
_refine_diff_density_max 0.569
_refine_diff_density_min -0.372
_refine_diff_density_rms 0.081
_refine_ls_extinction_method none
_refine_ls_goodness_of_fit_ref 1.067
_refine_ls_hydrogen_treatment constr
_refine_ls_matrix_type full
_refine_ls_number_parameters 119
_refine_ls_number_reflns 2080
_refine_ls_number_restraints 0
_refine_ls_restrained_S_all 1.067
_refine_ls_R_factor_all 0.0482
_refine_ls_R_factor_gt 0.0399
_refine_ls_shift/su_max 0.000
_refine_ls_shift/su_mean 0.000
_refine_ls_structure_factor_coef Fsqd
_refine_ls_weighting_details 'calc w=1/[\s^2^(Fo^2^)+(0.0630P)^2^+0.8535P] where P=(Fo^2^+2Fc^2^)/3'
_refine_ls_weighting_scheme calc
_refine_ls_wR_factor_gt 0.1201
_refine_ls_wR_factor_ref 0.1251
_reflns_number_gt 1728
_reflns_number_total 2080
_reflns_threshold_expression >2sigma(I)
_cod_data_source_file om200004a_si_002.cif
_cod_data_source_block 2
_cod_depositor_comments
;
The following automatic conversions were performed:

'_symmetry_cell_setting' value 'Monoclinic' changed to 'monoclinic'
according to /home/saulius/struct/CIF-dictionaries/cif_core.dic
dictionary named 'cif_core.dic' version 2.4.1 from 2010-06-29.

Automatic conversion script
Id: cif_fix_values 1715 2011-07-08 13:25:40Z adriana 
;
_cod_original_sg_symbol_H-M P2(1)/c
_cod_database_code 4064264

loop_
_symmetry_equiv_pos_as_xyz
'x, y, z'
'-x, y+1/2, -z+1/2'
'-x, -y, -z'
'x, -y-1/2, z-1/2'

loop_
_atom_site_label
_atom_site_type_symbol
_atom_site_fract_x
_atom_site_fract_y
_atom_site_fract_z
_atom_site_U_iso_or_equiv
_atom_site_adp_type
_atom_site_occupancy
_atom_site_symmetry_multiplicity
_atom_site_calc_flag
_atom_site_refinement_flags
Zn1 Zn 0.49057(6) 0.20324(3) 0.30275(5) 0.0559(2) Uani 1 1 d .
O1 O 0.5557(3) 0.23287(16) 0.1113(3) 0.0613(6) Uani 1 1 d .
C2 C 0.6813(5) 0.2052(2) 0.0653(4) 0.0530(7) Uani 1 1 d .
O3 O 0.7003(3) 0.22822(17) -0.0588(3) 0.0633(6) Uani 1 1 d .
C4 C 0.8129(6) 0.1401(3) 0.1576(5) 0.0728(10) Uani 1 1 d .
H4A H 0.8299 0.1477 0.2644 0.109 Uiso 1 1 calc R
H4B H 0.9304 0.1454 0.1414 0.109 Uiso 1 1 calc R
H4C H 0.7625 0.0858 0.1259 0.109 Uiso 1 1 calc R
N5 N 0.2873(4) 0.29768(16) 0.2601(3) 0.0536(6) Uani 1 1 d .
C6 C 0.2888(5) 0.3641(2) 0.1744(4) 0.0661(9) Uani 1 1 d .
H6A H 0.3841 0.3690 0.1331 0.079 Uiso 1 1 calc R
C7 C 0.1585(7) 0.4249(3) 0.1443(6) 0.0857(13) Uani 1 1 d .
H7A H 0.1670 0.4710 0.0862 0.103 Uiso 1 1 calc R
C8 C 0.0131(6) 0.4174(3) 0.2012(5) 0.0813(12) Uani 1 1 d .
H8A H -0.0801 0.4575 0.1794 0.098 Uiso 1 1 calc R
C9 C 0.0092(5) 0.3499(3) 0.2901(5) 0.0739(11) Uani 1 1 d .
H9A H -0.0863 0.3434 0.3308 0.089 Uiso 1 1 calc R
C10 C 0.1479(5) 0.2923(2) 0.3182(5) 0.0662(9) Uani 1 1 d .
H10A H 0.1459 0.2471 0.3806 0.079 Uiso 1 1 calc R
C11 C 0.4124(7) 0.0862(3) 0.3167(4) 0.0737(10) Uani 1 1 d .
H11A H 0.5149 0.0568 0.3896 0.088 Uiso 1 1 calc R
H11B H 0.3104 0.0866 0.3574 0.088 Uiso 1 1 calc R
C12 C 0.3525(7) 0.0382(3) 0.1680(5) 0.0878(13) Uani 1 1 d .
H12A H 0.3174 -0.0173 0.1861 0.132 Uiso 1 1 calc R
H12B H 0.4534 0.0357 0.1279 0.132 Uiso 1 1 calc R
H12C H 0.2485 0.0656 0.0955 0.132 Uiso 1 1 calc R

loop_
_atom_site_aniso_label
_atom_site_aniso_U_11
_atom_site_aniso_U_22
_atom_site_aniso_U_33
_atom_site_aniso_U_23
_atom_site_aniso_U_13
_atom_site_aniso_U_12
Zn1 0.0672(3) 0.0606(3) 0.0490(3) 0.00125(17) 0.0314(2) 0.00232(19)
O1 0.0716(14) 0.0741(15) 0.0498(12) 0.0067(11) 0.0356(11) 0.0142(12)
C2 0.0565(18) 0.0619(19) 0.0452(17) -0.0051(13) 0.0228(14) 0.0007(13)
O3 0.0609(13) 0.0907(17) 0.0486(13) 0.0013(11) 0.0322(11) 0.0054(12)
C4 0.068(2) 0.083(3) 0.069(2) 0.0064(19) 0.0261(18) 0.0158(19)
N5 0.0577(15) 0.0612(16) 0.0491(15) -0.0016(11) 0.0272(12) -0.0017(11)
C6 0.077(2) 0.065(2) 0.071(2) 0.0090(17) 0.0445(19) 0.0075(17)
C7 0.098(3) 0.081(3) 0.100(3) 0.028(2) 0.063(3) 0.023(2)
C8 0.078(3) 0.091(3) 0.088(3) 0.012(2) 0.045(2) 0.022(2)
C9 0.063(2) 0.095(3) 0.077(3) -0.004(2) 0.041(2) -0.0016(19)
C10 0.066(2) 0.075(2) 0.070(2) 0.0068(17) 0.0394(19) -0.0012(17)
C11 0.100(3) 0.066(2) 0.066(2) 0.0013(17) 0.042(2) -0.005(2)
C12 0.104(3) 0.082(3) 0.088(3) -0.017(2) 0.045(3) -0.014(2)

loop_
_atom_type_symbol
_atom_type_description
_atom_type_scat_dispersion_real
_atom_type_scat_dispersion_imag
_atom_type_scat_source
C C 0.0181 0.0091 'International Tables Vol C Tables 4.2.6.8 and 6.1.1.4'
H H 0.0000 0.0000 'International Tables Vol C Tables 4.2.6.8 and 6.1.1.4'
N N 0.0311 0.0180 'International Tables Vol C Tables 4.2.6.8 and 6.1.1.4'
O O 0.0492 0.0322 'International Tables Vol C Tables 4.2.6.8 and 6.1.1.4'
Zn Zn -1.5491 0.6778 'International Tables Vol C Tables 4.2.6.8 and 6.1.1.4'

loop_
_geom_angle_atom_site_label_1
_geom_angle_atom_site_label_2
_geom_angle_atom_site_label_3
_geom_angle
_geom_angle_site_symmetry_1
_geom_angle_site_symmetry_3
C11 Zn1 O3 131.87(15) . 4_566
C11 Zn1 O1 116.09(13) . .
O3 Zn1 O1 93.05(10) 4_566 .
C11 Zn1 N5 118.25(16) . .
O3 Zn1 N5 96.14(11) 4_566 .
O1 Zn1 N5 92.56(10) . .
C2 O1 Zn1 130.0(2) . .
O1 C2 O3 122.5(3) . .
O1 C2 C4 119.8(3) . .
O3 C2 C4 117.7(3) . .
C2 O3 Zn1 115.6(2) . 4_565
C6 N5 C10 117.0(3) . .
C6 N5 Zn1 122.4(2) . .
C10 N5 Zn1 120.6(2) . .
N5 C6 C7 123.3(3) . .
C6 C7 C8 119.1(4) . .
C9 C8 C7 118.5(4) . .
C10 C9 C8 118.9(3) . .
N5 C10 C9 123.1(3) . .
C12 C11 Zn1 115.5(3) . .

loop_
_geom_bond_atom_site_label_1
_geom_bond_atom_site_label_2
_geom_bond_distance
_geom_bond_site_symmetry_2
Zn1 C11 1.988(4) .
Zn1 O3 2.014(3) 4_566
Zn1 O1 2.046(2) .
Zn1 N5 2.111(3) .
O1 C2 1.251(4) .
C2 O3 1.259(4) .
C2 C4 1.504(5) .
O3 Zn1 2.014(3) 4_565
N5 C6 1.330(4) .
N5 C10 1.344(4) .
C6 C7 1.355(6) .
C7 C8 1.381(5) .
C8 C9 1.367(6) .
C9 C10 1.364(6) .
C11 C12 1.509(6) .
